data_7220071
loop_
_publ_author_name
'Zhang, Huijie'
'Fan, Ruiqing'
'Wang, Ping'
'Wang, Xinming'
'Gao, Song'
'Dong, Yuwei'
'Wang, Yulei'
'Yang, Yulin'

_publ_section_title
;
 Structure variations of series lanthanide complexes constructed from
 quinoline carboxylate ligand: photoluminescent properties and PMMA
 matrices doping
;
_journal_name_full 'RSC Adv.'
_journal_paper_doi 10.1039/C5RA01796C
_journal_year 2015
_chemical_formula_sum 'C30 H28 Dy N3 O11'
_chemical_formula_weight 769.05
_chemical_name_systematic
; 
 ? 
;
_space_group_IT_number 2
_symmetry_cell_setting triclinic
_symmetry_space_group_name_Hall '-P 1'
_symmetry_space_group_name_H-M 'P -1'
_atom_sites_solution_hydrogens geom
_atom_sites_solution_primary direct
_atom_sites_solution_secondary difmap
_audit_creation_method SHELXL-97
_audit_update_record
;
2015-01-04 deposited with the CCDC.
2015-04-07 downloaded from the CCDC.
;
_cell_angle_alpha 81.94(3)
_cell_angle_beta 87.87(3)
_cell_angle_gamma 79.35(3)
_cell_formula_units_Z 2
_cell_length_a 7.8379(16)
_cell_length_b 11.390(2)
_cell_length_c 16.582(3)
_cell_measurement_reflns_used 6510
_cell_measurement_temperature 293(2)
_cell_measurement_theta_max 27.48
_cell_measurement_theta_min 3.07
_cell_volume 1440.4(5)
_computing_structure_refinement 'SHELXL-97 (Sheldrick, 1997)'
_computing_structure_solution 'SHELXS-97 (Sheldrick, 1990)'
_diffrn_ambient_temperature 293(2)
_diffrn_measured_fraction_theta_full 0.985
_diffrn_measured_fraction_theta_max 0.985
_diffrn_radiation_monochromator graphite
_diffrn_radiation_source 'fine-focus sealed tube'
_diffrn_radiation_type MoK\a
_diffrn_radiation_wavelength 0.71073
_diffrn_reflns_av_R_equivalents 0.0383
_diffrn_reflns_av_sigmaI/netI 0.0522
_diffrn_reflns_limit_h_max 8
_diffrn_reflns_limit_h_min -10
_diffrn_reflns_limit_k_max 14
_diffrn_reflns_limit_k_min -14
_diffrn_reflns_limit_l_max 21
_diffrn_reflns_limit_l_min -21
_diffrn_reflns_number 14168
_diffrn_reflns_theta_full 27.48
_diffrn_reflns_theta_max 27.48
_diffrn_reflns_theta_min 3.07
_exptl_absorpt_coefficient_mu 2.663
_exptl_absorpt_correction_T_max 0.7846
_exptl_absorpt_correction_T_min 0.7371
_exptl_absorpt_correction_type multi-scan
_exptl_crystal_colour colorless
_exptl_crystal_density_diffrn 1.773
_exptl_crystal_density_method 'not measured'
_exptl_crystal_description block
_exptl_crystal_F_000 766
_exptl_crystal_size_max 0.211
_exptl_crystal_size_mid 0.175
_exptl_crystal_size_min 0.132
_refine_diff_density_max 1.072
_refine_diff_density_min -1.201
_refine_diff_density_rms 0.152
_refine_ls_extinction_method none
_refine_ls_goodness_of_fit_ref 1.092
_refine_ls_hydrogen_treatment mixed
_refine_ls_matrix_type full
_refine_ls_number_parameters 406
_refine_ls_number_reflns 6510
_refine_ls_number_restraints 0
_refine_ls_restrained_S_all 1.092
_refine_ls_R_factor_all 0.0439
_refine_ls_R_factor_gt 0.0361
_refine_ls_shift/su_max 0.006
_refine_ls_shift/su_mean 0.001
_refine_ls_structure_factor_coef Fsqd
_refine_ls_weighting_details 'calc w=1/[\s^2^(Fo^2^)+(0.0505P)^2^+1.0625P] where P=(Fo^2^+2Fc^2^)/3'
_refine_ls_weighting_scheme calc
_refine_ls_wR_factor_gt 0.0920
_refine_ls_wR_factor_ref 0.0960
_reflns_number_gt 5697
_reflns_number_total 6510
_reflns_threshold_expression >2sigma(I)
_cod_data_source_file c5ra01796c2.cif
_cod_data_source_block 8
_cod_depositor_comments
;
The following automatic conversions were performed:

'_symmetry_cell_setting' value 'Triclinic' changed to 'triclinic'
according to
/usr/data/users/saulius/crontab/automatic-downloads/rss-feeds/RSC/lib/dictionaries/cif_core.dic
dictionary named 'cif_core.dic' version 2.4.2 from 2011-04-26.

Automatic conversion script
Id: cif_fix_values 3143 2015-03-26 13:38:13Z robertas 
;
_cod_original_sg_symbol_H-M 'P-1   '
_cod_database_code 7220071

loop_
_symmetry_equiv_pos_as_xyz
'x, y, z'
'-x, -y, -z'

loop_
_atom_site_label
_atom_site_type_symbol
_atom_site_fract_x
_atom_site_fract_y
_atom_site_fract_z
_atom_site_U_iso_or_equiv
_atom_site_adp_type
_atom_site_occupancy
_atom_site_symmetry_multiplicity
_atom_site_calc_flag
_atom_site_refinement_flags
Dy1 Dy 0.02304(3) 0.145651(17) 0.608776(11) 0.02050(8) Uani 1 1 d .
N1 N 0.1451(5) 0.4507(3) 0.3445(2) 0.0283(8) Uani 1 1 d .
N2 N 0.0949(6) 0.1373(4) 0.9967(3) 0.0390(10) Uani 1 1 d .
N3 N 0.7006(5) 0.5310(4) 0.3215(3) 0.0309(9) Uani 1 1 d .
O1 O 0.2065(4) 0.0471(3) 0.72455(19) 0.0334(8) Uani 1 1 d .
O2 O -0.0010(5) 0.1952(3) 0.7481(2) 0.0350(8) Uani 1 1 d .
O3 O -0.0575(4) 0.1697(3) 0.47457(18) 0.0277(7) Uani 1 1 d .
O4 O 0.0002(5) -0.0591(3) 0.62637(19) 0.0298(7) Uani 1 1 d .
O5 O 0.5294(4) 0.3094(3) 0.5138(2) 0.0319(7) Uani 1 1 d .
O6 O 0.4964(5) 0.1725(3) 0.4353(2) 0.0332(7) Uani 1 1 d .
O7 O -0.1473(4) 0.3494(3) 0.5815(2) 0.0327(7) Uani 1 1 d .
H7A H -0.1794 0.3632 0.5321 0.049 Uiso 1 1 d R
H7C H -0.2362 0.3552 0.6127 0.049 Uiso 1 1 d R
O8 O 0.2800(4) 0.0585(3) 0.5388(2) 0.0309(7) Uani 1 1 d .
H8A H 0.2596 0.0655 0.4881 0.046 Uiso 1 1 d R
H8C H 0.3621 0.0952 0.5460 0.046 Uiso 1 1 d R
O9 O -0.2790(4) 0.1349(3) 0.6313(2) 0.0360(8) Uani 1 1 d .
H9A H -0.3289 0.1438 0.5857 0.054 Uiso 1 1 d R
H9C H -0.3265 0.1906 0.6585 0.054 Uiso 1 1 d R
O10 O 0.2267(4) 0.2807(3) 0.6027(2) 0.0347(8) Uani 1 1 d .
H10A H 0.2347 0.3144 0.5539 0.052 Uiso 1 1 d R
H10C H 0.1916 0.3341 0.6335 0.052 Uiso 1 1 d R
OW1 O -0.4443(4) -0.0426(3) 0.6928(2) 0.0364(8) Uani 1 1 d .
HW1A H -0.5039 -0.0459 0.6516 0.055 Uiso 1 1 d R
HW1C H -0.5074 -0.0025 0.7260 0.055 Uiso 1 1 d R
C1 C 0.0862(6) 0.3594(4) 0.3858(3) 0.0265(9) Uani 1 1 d .
H1B H 0.0495 0.3656 0.4393 0.032 Uiso 1 1 calc R
C2 C 0.0749(5) 0.2519(4) 0.3541(3) 0.0211(8) Uani 1 1 d .
C3 C 0.1328(6) 0.2419(4) 0.2769(3) 0.0250(9) Uani 1 1 d .
H3B H 0.1281 0.1720 0.2547 0.030 Uiso 1 1 calc R
C4 C 0.2002(6) 0.3364(4) 0.2301(3) 0.0270(9) Uani 1 1 d .
C5 C 0.2616(7) 0.3328(5) 0.1483(3) 0.0370(11) Uani 1 1 d .
H5A H 0.2611 0.2645 0.1236 0.044 Uiso 1 1 calc R
C6 C 0.3201(8) 0.4278(5) 0.1069(3) 0.0428(13) Uani 1 1 d .
H6A H 0.3613 0.4241 0.0539 0.051 Uiso 1 1 calc R
C7 C 0.3200(7) 0.5311(5) 0.1420(4) 0.0421(13) Uani 1 1 d .
H7B H 0.3590 0.5960 0.1115 0.051 Uiso 1 1 calc R
C8 C 0.2646(7) 0.5403(4) 0.2195(3) 0.0364(11) Uani 1 1 d .
H8B H 0.2667 0.6103 0.2421 0.044 Uiso 1 1 calc R
C9 C 0.2036(6) 0.4418(4) 0.2659(3) 0.0265(9) Uani 1 1 d .
C10 C 0.0002(5) 0.1516(4) 0.4044(3) 0.0216(8) Uani 1 1 d .
C11 C 0.0732(7) 0.1584(5) 0.9171(3) 0.0340(11) Uani 1 1 d .
H11A H -0.0049 0.2267 0.8962 0.041 Uiso 1 1 calc R
C12 C 0.1606(6) 0.0844(4) 0.8619(3) 0.0264(9) Uani 1 1 d .
C13 C 0.2780(6) -0.0149(4) 0.8906(3) 0.0292(10) Uani 1 1 d .
H13A H 0.3401 -0.0632 0.8547 0.035 Uiso 1 1 calc R
C14 C 0.3053(7) -0.0441(5) 0.9759(3) 0.0321(10) Uani 1 1 d .
C15 C 0.4200(8) -0.1483(5) 1.0107(3) 0.0425(13) Uani 1 1 d .
H15A H 0.4844 -0.2002 0.9777 0.051 Uiso 1 1 calc R
C16 C 0.4351(9) -0.1716(6) 1.0940(4) 0.0516(16) Uani 1 1 d .
H16A H 0.5095 -0.2404 1.1171 0.062 Uiso 1 1 calc R
C17 C 0.3413(9) -0.0944(7) 1.1443(3) 0.0553(18) Uani 1 1 d .
H17A H 0.3544 -0.1118 1.2005 0.066 Uiso 1 1 calc R
C18 C 0.2307(9) 0.0061(6) 1.1123(3) 0.0488(15) Uani 1 1 d .
H18A H 0.1682 0.0569 1.1465 0.059 Uiso 1 1 calc R
C19 C 0.2099(7) 0.0341(5) 1.0261(3) 0.0371(12) Uani 1 1 d .
C20 C 0.1197(6) 0.1116(4) 0.7732(3) 0.0257(9) Uani 1 1 d .
C21 C 0.6382(6) 0.4604(4) 0.3802(3) 0.0264(9) Uani 1 1 d .
H21A H 0.6114 0.4893 0.4298 0.032 Uiso 1 1 calc R
C22 C 0.6091(5) 0.3444(4) 0.3732(3) 0.0248(9) Uani 1 1 d .
C23 C 0.6473(6) 0.3010(4) 0.3013(3) 0.0267(9) Uani 1 1 d .
H23A H 0.6298 0.2242 0.2951 0.032 Uiso 1 1 calc R
C24 C 0.7138(6) 0.3733(4) 0.2361(3) 0.0259(9) Uani 1 1 d .
C25 C 0.7630(7) 0.3335(5) 0.1590(3) 0.0392(12) Uani 1 1 d .
H25A H 0.7534 0.2559 0.1508 0.047 Uiso 1 1 calc R
C26 C 0.8229(7) 0.4071(5) 0.0983(3) 0.0409(12) Uani 1 1 d .
H26A H 0.8494 0.3814 0.0478 0.049 Uiso 1 1 calc R
C27 C 0.8454(7) 0.5228(5) 0.1112(3) 0.0429(13) Uani 1 1 d .
H27A H 0.8878 0.5728 0.0690 0.051 Uiso 1 1 calc R
C28 C 0.8061(7) 0.5624(5) 0.1844(3) 0.0367(11) Uani 1 1 d .
H28A H 0.8233 0.6386 0.1923 0.044 Uiso 1 1 calc R
C29 C 0.7398(6) 0.4886(4) 0.2479(3) 0.0258(9) Uani 1 1 d .
C30 C 0.5394(5) 0.2687(4) 0.4465(3) 0.0252(9) Uani 1 1 d .

loop_
_atom_site_aniso_label
_atom_site_aniso_U_11
_atom_site_aniso_U_22
_atom_site_aniso_U_33
_atom_site_aniso_U_23
_atom_site_aniso_U_13
_atom_site_aniso_U_12
Dy1 0.02498(12) 0.01853(10) 0.01945(11) -0.00380(7) 0.00397(7) -0.00762(7)
N1 0.034(2) 0.0181(17) 0.035(2) -0.0082(15) -0.0006(17) -0.0080(15)
N2 0.049(3) 0.047(3) 0.028(2) -0.0157(19) 0.0098(19) -0.021(2)
N3 0.038(2) 0.0225(18) 0.034(2) -0.0046(16) 0.0021(18) -0.0091(16)
O1 0.0368(18) 0.0403(19) 0.0211(15) -0.0093(14) -0.0018(14) 0.0024(15)
O2 0.0389(19) 0.0385(19) 0.0241(16) -0.0043(14) 0.0019(14) 0.0017(16)
O3 0.0357(17) 0.0282(16) 0.0179(14) -0.0017(12) 0.0029(13) -0.0042(14)
O4 0.0460(19) 0.0212(15) 0.0259(15) -0.0054(12) 0.0091(14) -0.0157(14)
O5 0.0391(18) 0.0296(17) 0.0288(17) -0.0052(14) 0.0099(14) -0.0119(14)
O6 0.0418(19) 0.0269(17) 0.0341(18) -0.0042(14) 0.0097(15) -0.0165(15)
O7 0.0371(18) 0.0238(16) 0.0372(18) -0.0081(14) -0.0020(15) -0.0023(14)
O8 0.0326(17) 0.0260(16) 0.0337(17) -0.0049(14) 0.0101(14) -0.0058(13)
O9 0.0254(16) 0.0384(19) 0.043(2) 0.0040(16) 0.0035(15) -0.0099(14)
O10 0.0384(18) 0.0320(18) 0.0414(19) -0.0173(15) 0.0161(15) -0.0204(15)
OW1 0.0309(17) 0.0366(19) 0.044(2) -0.0094(16) 0.0045(15) -0.0094(15)
C1 0.034(2) 0.022(2) 0.024(2) -0.0065(17) -0.0001(18) -0.0036(18)
C2 0.025(2) 0.0147(18) 0.024(2) -0.0021(15) 0.0002(17) -0.0054(16)
C3 0.032(2) 0.0185(19) 0.026(2) -0.0067(16) 0.0048(18) -0.0084(17)
C4 0.030(2) 0.022(2) 0.029(2) -0.0019(17) 0.0022(19) -0.0077(18)
C5 0.049(3) 0.032(3) 0.031(2) -0.008(2) 0.012(2) -0.011(2)
C6 0.050(3) 0.045(3) 0.033(3) 0.003(2) 0.011(2) -0.014(3)
C7 0.041(3) 0.034(3) 0.049(3) 0.011(2) 0.006(2) -0.014(2)
C8 0.041(3) 0.020(2) 0.051(3) -0.003(2) 0.005(2) -0.015(2)
C9 0.026(2) 0.019(2) 0.034(2) -0.0015(18) -0.0027(19) -0.0043(17)
C10 0.023(2) 0.0175(19) 0.024(2) 0.0001(16) -0.0021(17) -0.0051(16)
C11 0.044(3) 0.033(2) 0.029(2) -0.009(2) 0.008(2) -0.014(2)
C12 0.036(2) 0.026(2) 0.021(2) -0.0060(17) 0.0061(18) -0.0139(19)
C13 0.037(2) 0.032(2) 0.022(2) -0.0052(18) 0.0025(19) -0.013(2)
C14 0.044(3) 0.033(2) 0.025(2) -0.0027(19) -0.002(2) -0.021(2)
C15 0.050(3) 0.041(3) 0.039(3) 0.002(2) -0.011(3) -0.018(3)
C16 0.070(4) 0.050(3) 0.041(3) 0.012(3) -0.022(3) -0.036(3)
C17 0.080(5) 0.071(4) 0.027(3) 0.008(3) -0.012(3) -0.052(4)
C18 0.072(4) 0.067(4) 0.022(2) -0.012(3) 0.009(3) -0.048(3)
C19 0.051(3) 0.043(3) 0.026(2) -0.007(2) 0.003(2) -0.029(3)
C20 0.032(2) 0.030(2) 0.0188(19) -0.0034(17) 0.0022(18) -0.0152(19)
C21 0.028(2) 0.024(2) 0.029(2) -0.0063(18) 0.0083(18) -0.0095(18)
C22 0.021(2) 0.021(2) 0.033(2) -0.0024(18) -0.0010(18) -0.0053(16)
C23 0.029(2) 0.023(2) 0.030(2) -0.0023(18) 0.0047(19) -0.0122(18)
C24 0.025(2) 0.027(2) 0.026(2) -0.0033(17) -0.0016(18) -0.0074(18)
C25 0.048(3) 0.039(3) 0.035(3) -0.011(2) 0.001(2) -0.015(2)
C26 0.050(3) 0.050(3) 0.026(2) -0.007(2) 0.008(2) -0.017(3)
C27 0.046(3) 0.049(3) 0.034(3) 0.007(2) 0.003(2) -0.017(3)
C28 0.043(3) 0.031(3) 0.037(3) 0.000(2) 0.002(2) -0.015(2)
C29 0.026(2) 0.025(2) 0.027(2) -0.0022(17) 0.0005(18) -0.0046(17)
C30 0.0178(19) 0.029(2) 0.028(2) -0.0019(18) 0.0054(17) -0.0046(17)

loop_
_atom_type_symbol
_atom_type_description
_atom_type_scat_dispersion_real
_atom_type_scat_dispersion_imag
_atom_type_scat_source
C C 0.0033 0.0016 'International Tables Vol C Tables 4.2.6.8 and 6.1.1.4'
H H 0.0000 0.0000 'International Tables Vol C Tables 4.2.6.8 and 6.1.1.4'
Dy Dy -0.1892 4.4098 'International Tables Vol C Tables 4.2.6.8 and 6.1.1.4'
N N 0.0061 0.0033 'International Tables Vol C Tables 4.2.6.8 and 6.1.1.4'
O O 0.0106 0.0060 'International Tables Vol C Tables 4.2.6.8 and 6.1.1.4'

loop_
_geom_angle_atom_site_label_1
_geom_angle_atom_site_label_2
_geom_angle_atom_site_label_3
_geom_angle
_geom_angle_site_symmetry_1
O3 Dy1 O4 91.76(12) .
O3 Dy1 O10 101.18(13) .
O4 Dy1 O10 143.32(12) .
O3 Dy1 O9 82.09(13) .
O4 Dy1 O9 72.63(12) .
O10 Dy1 O9 142.72(12) .
O3 Dy1 O8 75.55(12) .
O4 Dy1 O8 78.27(12) .
O10 Dy1 O8 72.17(12) .
O9 Dy1 O8 142.46(13) .
O3 Dy1 O7 74.26(12) .
O4 Dy1 O7 142.82(12) .
O10 Dy1 O7 73.84(12) .
O9 Dy1 O7 71.42(12) .
O8 Dy1 O7 128.33(12) .
O3 Dy1 O2 154.21(11) .
O4 Dy1 O2 103.03(12) .
O10 Dy1 O2 79.48(13) .
O9 Dy1 O2 82.35(13) .
O8 Dy1 O2 127.78(12) .
O7 Dy1 O2 81.34(12) .
O3 Dy1 O1 152.87(11) .
O4 Dy1 O1 73.18(13) .
O10 Dy1 O1 80.33(13) .
O9 Dy1 O1 113.26(12) .
O8 Dy1 O1 79.29(11) .
O7 Dy1 O1 130.85(12) .
O2 Dy1 O1 52.92(11) .
O3 Dy1 C20 178.86(12) .
O4 Dy1 C20 87.11(13) .
O10 Dy1 C20 79.86(13) .
O9 Dy1 C20 97.38(13) .
O8 Dy1 C20 104.39(13) .
O7 Dy1 C20 106.56(13) .
O2 Dy1 C20 26.31(12) .
O1 Dy1 C20 26.66(12) .
C1 N1 C9 118.6(4) .
C11 N2 C19 116.5(4) .
C21 N3 C29 118.0(4) .
C20 O1 Dy1 92.7(3) .
C20 O2 Dy1 93.4(3) .
C10 O3 Dy1 142.4(3) .
C10 O4 Dy1 148.6(3) 2_556
Dy1 O7 H7A 109.5 .
Dy1 O7 H7C 109.2 .
H7A O7 H7C 109.5 .
Dy1 O8 H8A 109.4 .
Dy1 O8 H8C 109.3 .
H8A O8 H8C 109.5 .
Dy1 O9 H9A 109.3 .
Dy1 O9 H9C 109.5 .
H9A O9 H9C 109.5 .
Dy1 O10 H10A 109.3 .
Dy1 O10 H10C 109.4 .
H10A O10 H10C 109.5 .
HW1A OW1 HW1C 109.5 .
N1 C1 C2 124.1(4) .
N1 C1 H1B 117.9 .
C2 C1 H1B 117.9 .
C3 C2 C1 117.7(4) .
C3 C2 C10 120.9(4) .
C1 C2 C10 121.4(4) .
C2 C3 C4 120.6(4) .
C2 C3 H3B 119.7 .
C4 C3 H3B 119.7 .
C3 C4 C5 123.7(4) .
C3 C4 C9 118.0(4) .
C5 C4 C9 118.3(4) .
C6 C5 C4 120.2(5) .
C6 C5 H5A 119.9 .
C4 C5 H5A 119.9 .
C5 C6 C7 121.0(5) .
C5 C6 H6A 119.5 .
C7 C6 H6A 119.5 .
C8 C7 C6 121.9(5) .
C8 C7 H7B 119.1 .
C6 C7 H7B 119.1 .
C7 C8 C9 119.1(5) .
C7 C8 H8B 120.5 .
C9 C8 H8B 120.5 .
N1 C9 C8 119.5(4) .
N1 C9 C4 120.9(4) .
C8 C9 C4 119.5(4) .
O4 C10 O3 125.3(4) 2_556
O4 C10 C2 117.6(4) 2_556
O3 C10 C2 117.1(4) .
N2 C11 C12 124.2(5) .
N2 C11 H11A 117.9 .
C12 C11 H11A 117.9 .
C13 C12 C11 119.2(4) .
C13 C12 C20 120.4(4) .
C11 C12 C20 120.4(4) .
C12 C13 C14 119.5(4) .
C12 C13 H13A 120.3 .
C14 C13 H13A 120.3 .
C19 C14 C15 120.0(5) .
C19 C14 C13 117.1(5) .
C15 C14 C13 122.9(5) .
C16 C15 C14 119.1(6) .
C16 C15 H15A 120.4 .
C14 C15 H15A 120.4 .
C15 C16 C17 121.3(6) .
C15 C16 H16A 119.3 .
C17 C16 H16A 119.4 .
C18 C17 C16 120.6(5) .
C18 C17 H17A 119.7 .
C16 C17 H17A 119.7 .
C17 C18 C19 120.3(6) .
C17 C18 H18A 119.9 .
C19 C18 H18A 119.9 .
N2 C19 C14 123.4(4) .
N2 C19 C18 117.9(5) .
C14 C19 C18 118.7(5) .
O2 C20 O1 120.7(4) .
O2 C20 C12 120.4(4) .
O1 C20 C12 118.9(4) .
O2 C20 Dy1 60.3(2) .
O1 C20 Dy1 60.6(2) .
C12 C20 Dy1 174.5(3) .
N3 C21 C22 124.4(4) .
N3 C21 H21A 117.8 .
C22 C21 H21A 117.8 .
C23 C22 C21 118.6(4) .
C23 C22 C30 121.4(4) .
C21 C22 C30 120.0(4) .
C22 C23 C24 119.4(4) .
C22 C23 H23A 120.3 .
C24 C23 H23A 120.3 .
C29 C24 C23 118.8(4) .
C29 C24 C25 117.9(4) .
C23 C24 C25 123.2(5) .
C26 C25 C24 120.8(5) .
C26 C25 H25A 119.6 .
C24 C25 H25A 119.6 .
C25 C26 C27 120.1(5) .
C25 C26 H26A 119.9 .
C27 C26 H26A 119.9 .
C28 C27 C26 120.9(5) .
C28 C27 H27A 119.6 .
C26 C27 H27A 119.6 .
C27 C28 C29 120.0(5) .
C27 C28 H28A 120.0 .
C29 C28 H28A 120.0 .
N3 C29 C24 121.0(4) .
N3 C29 C28 118.9(4) .
C24 C29 C28 120.1(4) .
O6 C30 O5 125.0(4) .
O6 C30 C22 117.9(4) .
O5 C30 C22 117.1(4) .

loop_
_geom_bond_atom_site_label_1
_geom_bond_atom_site_label_2
_geom_bond_distance
_geom_bond_site_symmetry_2
Dy1 O3 2.301(3) .
Dy1 O4 2.349(3) .
Dy1 O10 2.403(3) .
Dy1 O9 2.406(3) .
Dy1 O8 2.408(3) .
Dy1 O7 2.445(3) .
Dy1 O2 2.446(3) .
Dy1 O1 2.453(3) .
Dy1 C20 2.812(4) .
N1 C1 1.311(6) .
N1 C9 1.377(6) .
N2 C11 1.319(6) .
N2 C19 1.382(7) .
N3 C21 1.313(6) .
N3 C29 1.379(6) .
O1 C20 1.263(6) .
O2 C20 1.249(6) .
O3 C10 1.263(5) .
O4 C10 1.233(5) 2_556
O5 C30 1.262(6) .
O6 C30 1.243(6) .
O7 H7A 0.8501 .
O7 H7C 0.8499 .
O8 H8A 0.8501 .
O8 H8C 0.8500 .
O9 H9A 0.8500 .
O9 H9C 0.8501 .
O10 H10A 0.8500 .
O10 H10C 0.8500 .
OW1 HW1A 0.8501 .
OW1 HW1C 0.8501 .
C1 C2 1.417(6) .
C1 H1B 0.9300 .
C2 C3 1.355(6) .
C2 C10 1.511(6) .
C3 C4 1.409(6) .
C3 H3B 0.9300 .
C4 C5 1.425(7) .
C4 C9 1.416(7) .
C5 C6 1.343(7) .
C5 H5A 0.9300 .
C6 C7 1.383(9) .
C6 H6A 0.9300 .
C7 C8 1.353(8) .
C7 H7B 0.9300 .
C8 C9 1.417(6) .
C8 H8B 0.9300 .
C10 O4 1.233(5) 2_556
C11 C12 1.405(7) .
C11 H11A 0.9300 .
C12 C13 1.359(7) .
C12 C20 1.494(6) .
C13 C14 1.421(6) .
C13 H13A 0.9300 .
C14 C19 1.401(8) .
C14 C15 1.415(7) .
C15 C16 1.374(8) .
C15 H15A 0.9300 .
C16 C17 1.390(10) .
C16 H16A 0.9300 .
C17 C18 1.356(10) .
C17 H17A 0.9300 .
C18 C19 1.429(7) .
C18 H18A 0.9300 .
C21 C22 1.403(6) .
C21 H21A 0.9300 .
C22 C23 1.357(7) .
C22 C30 1.533(6) .
C23 C24 1.409(6) .
C23 H23A 0.9300 .
C24 C29 1.407(7) .
C24 C25 1.431(7) .
C25 C26 1.345(7) .
C25 H25A 0.9300 .
C26 C27 1.408(8) .
C26 H26A 0.9300 .
C27 C28 1.359(8) .
C27 H27A 0.9300 .
C28 C29 1.398(7) .
C28 H28A 0.9300 .
